data_7009023
loop_
_publ_author_name
'Hensen, Karl'
'Mayr-Stein, Ralf'
'Stumpf, Thorsten'
'Pickel, Peter'
'Bolte, Michael'
'Fleischer, Holger'

_publ_section_title
;
 Halogen exchange and expulsion: ligand stabilized dihalogen silicon
 dications
;
_journal_issue 4
_journal_name_full 'Journal of the Chemical Society, Dalton Transactions'
_journal_page_first 473
_journal_paper_doi 10.1039/a908134h
_journal_year 2000
_chemical_formula_sum 'C19 H27 Br2 Cl11 N8 Si'
_chemical_formula_weight 945.35
_chemical_name_systematic
; 
 ? 
;
_space_group_IT_number 2
_symmetry_cell_setting triclinic
_symmetry_space_group_name_Hall '-P 1'
_symmetry_space_group_name_H-M 'P -1'
_atom_sites_solution_hydrogens geom
_atom_sites_solution_primary direct
_atom_sites_solution_secondary difmap
_audit_creation_method SHELXL-97
_cell_angle_alpha 92.370(10)
_cell_angle_beta 94.740(10)
_cell_angle_gamma 99.170(10)
_cell_formula_units_Z 2
_cell_length_a 9.6530(10)
_cell_length_b 12.5500(10)
_cell_length_c 15.709(2)
_cell_measurement_reflns_used 8192
_cell_measurement_temperature 173(2)
_cell_measurement_theta_max 25
_cell_measurement_theta_min 1
_cell_volume 1869.4(3)
_computing_cell_refinement 'Siemens SMART'
_computing_data_collection 'Siemens SMART'
_computing_data_reduction 'Siemens SAINT'
_computing_molecular_graphics 'XP (Siemens XTL-Plus)'
_computing_structure_refinement 'SHELXL-97 (Sheldrick, 1997)'
_computing_structure_solution 'SHELXS-97 (Sheldrick, 1990)'
_diffrn_ambient_temperature 173(2)
_diffrn_measured_fraction_theta_full 0.882
_diffrn_measured_fraction_theta_max 0.882
_diffrn_measurement_device_type 'Siemens CCD three-circle diffractometer'
_diffrn_measurement_method \w
_diffrn_radiation_monochromator graphite
_diffrn_radiation_source 'fine-focus sealed tube'
_diffrn_radiation_type MoK\a
_diffrn_radiation_wavelength 0.71073
_diffrn_reflns_av_R_equivalents 0.0253
_diffrn_reflns_av_sigmaI/netI 0.0273
_diffrn_reflns_limit_h_max 14
_diffrn_reflns_limit_h_min -14
_diffrn_reflns_limit_k_max 17
_diffrn_reflns_limit_k_min -18
_diffrn_reflns_limit_l_max 23
_diffrn_reflns_limit_l_min -23
_diffrn_reflns_number 45112
_diffrn_reflns_theta_full 32.25
_diffrn_reflns_theta_max 32.25
_diffrn_reflns_theta_min 1.30
_diffrn_standards_decay_% 0
_diffrn_standards_interval_time 1080
_diffrn_standards_number 316
_exptl_absorpt_coefficient_mu 3.013
_exptl_absorpt_correction_T_max 0.3787
_exptl_absorpt_correction_T_min 0.2651
_exptl_absorpt_correction_type 'Empirical, SADABS (Sheldrick, 1996)'
_exptl_crystal_colour colourless
_exptl_crystal_density_diffrn 1.679
_exptl_crystal_density_method 'not measured'
_exptl_crystal_description block
_exptl_crystal_F_000 936
_exptl_crystal_size_max 0.60
_exptl_crystal_size_mid 0.40
_exptl_crystal_size_min 0.40
_refine_diff_density_max 1.210
_refine_diff_density_min -0.952
_refine_diff_density_rms 0.078
_refine_ls_extinction_method none
_refine_ls_goodness_of_fit_ref 1.028
_refine_ls_hydrogen_treatment mixed
_refine_ls_matrix_type full
_refine_ls_number_parameters 374
_refine_ls_number_reflns 11710
_refine_ls_number_restraints 0
_refine_ls_restrained_S_all 1.028
_refine_ls_R_factor_all 0.0526
_refine_ls_R_factor_gt 0.0349
_refine_ls_shift/su_max 0.001
_refine_ls_shift/su_mean 0.000
_refine_ls_structure_factor_coef Fsqd
_refine_ls_weighting_details 'calc w=1/[\s^2^(Fo^2^)+(0.0276P)^2^+2.2380P] where P=(Fo^2^+2Fc^2^)/3'
_refine_ls_weighting_scheme calc
_refine_ls_wR_factor_gt 0.0724
_refine_ls_wR_factor_ref 0.0798
_reflns_number_gt 9332
_reflns_number_total 11710
_reflns_threshold_expression >2sigma(I)
_cod_data_source_file a908134h.txt
_cod_data_source_block (2a)_he57
_cod_depositor_comments
;
The following automatic conversions were performed:
'_symmetry_cell_setting' value 'Triclinic' changed to 'triclinic'
according to '/home/saulius/struct/CIF-dictionaries/cif_core.dic'
dictionary named 'cif_core.dic' version 2.4.1 from 2010-06-29.

Automatic conversion script
Id: cif_fix_enum 1527 2010-12-29 10:47:43Z saulius 
;
_cod_original_sg_symbol_H-M P-1
_cod_database_code 7009023

loop_
_symmetry_equiv_pos_as_xyz
'x, y, z'
'-x, -y, -z'

loop_
_atom_site_label
_atom_site_type_symbol
_atom_site_fract_x
_atom_site_fract_y
_atom_site_fract_z
_atom_site_U_iso_or_equiv
_atom_site_adp_type
_atom_site_occupancy
_atom_site_symmetry_multiplicity
_atom_site_calc_flag
_atom_site_refinement_flags
_atom_site_disorder_assembly
_atom_site_disorder_group
Br1 Br 0.97139(2) 0.266520(17) 0.498146(14) 0.02551(5) Uani 1 1 d . . .
Br2 Br 0.70124(3) 0.621770(19) 0.857441(16) 0.03401(6) Uani 1 1 d . . .
Si1 Si 0.49606(5) 0.26105(4) 0.62700(3) 0.01718(10) Uani 1 1 d . . .
Cl1 Cl 0.37263(5) 0.39386(4) 0.63817(3) 0.02195(9) Uani 1 1 d . . .
Cl2 Cl 0.62215(5) 0.12971(4) 0.61880(3) 0.02248(9) Uani 1 1 d . . .
N11 N 0.51059(18) 0.25423(13) 0.74820(11) 0.0203(3) Uani 1 1 d . . .
C12 C 0.5478(2) 0.33664(16) 0.80697(13) 0.0216(4) Uani 1 1 d . . .
H12 H 0.5726 0.4103 0.7945 0.026 Uiso 1 1 calc R . .
N13 N 0.54487(19) 0.29988(15) 0.88575(11) 0.0245(4) Uani 1 1 d . . .
C13 C 0.5774(3) 0.3652(2) 0.96682(14) 0.0324(5) Uani 1 1 d . . .
H13A H 0.6068 0.4411 0.9550 0.049 Uiso 1 1 calc R . .
H13B H 0.6537 0.3395 1.0011 0.049 Uiso 1 1 calc R . .
H13C H 0.4933 0.3585 0.9985 0.049 Uiso 1 1 calc R . .
C14 C 0.5036(3) 0.18871(19) 0.87783(15) 0.0326(5) Uani 1 1 d . . .
H14 H 0.4920 0.1412 0.9232 0.039 Uiso 1 1 calc R . .
C15 C 0.4830(3) 0.16072(17) 0.79299(14) 0.0286(5) Uani 1 1 d . . .
H15 H 0.4545 0.0894 0.7682 0.034 Uiso 1 1 calc R . .
N21 N 0.47951(17) 0.26501(13) 0.50657(10) 0.0192(3) Uani 1 1 d . . .
C22 C 0.5864(2) 0.27142(17) 0.45634(13) 0.0233(4) Uani 1 1 d . . .
H22 H 0.6814 0.2677 0.4754 0.028 Uiso 1 1 calc R . .
N23 N 0.53917(19) 0.28380(15) 0.37579(11) 0.0256(4) Uani 1 1 d . . .
C23 C 0.6271(3) 0.2977(2) 0.30356(16) 0.0400(6) Uani 1 1 d . . .
H23A H 0.7267 0.3128 0.3254 0.060 Uiso 1 1 calc R . .
H23B H 0.6035 0.3582 0.2708 0.060 Uiso 1 1 calc R . .
H23C H 0.6095 0.2314 0.2664 0.060 Uiso 1 1 calc R . .
C24 C 0.3951(2) 0.28431(18) 0.37233(14) 0.0263(4) Uani 1 1 d . . .
H24 H 0.3342 0.2916 0.3230 0.032 Uiso 1 1 calc R . .
C25 C 0.3583(2) 0.27225(17) 0.45363(13) 0.0226(4) Uani 1 1 d . . .
H25 H 0.2661 0.2693 0.4713 0.027 Uiso 1 1 calc R . .
N31 N 0.66264(17) 0.36559(13) 0.63205(10) 0.0188(3) Uani 1 1 d . . .
C32 C 0.7915(2) 0.35921(17) 0.66914(13) 0.0214(4) Uani 1 1 d . . .
H32 H 0.8138 0.3017 0.7024 0.026 Uiso 1 1 calc R . .
N33 N 0.88332(18) 0.44502(14) 0.65249(11) 0.0231(3) Uani 1 1 d . . .
C33 C 1.0353(2) 0.4639(2) 0.67746(17) 0.0349(5) Uani 1 1 d . . .
H33A H 1.0617 0.4004 0.7049 0.052 Uiso 1 1 calc R . .
H33B H 1.0593 0.5273 0.7177 0.052 Uiso 1 1 calc R . .
H33C H 1.0865 0.4767 0.6265 0.052 Uiso 1 1 calc R . .
C34 C 0.8145(2) 0.50985(18) 0.60125(15) 0.0275(4) Uani 1 1 d . . .
H34 H 0.8546 0.5757 0.5787 0.033 Uiso 1 1 calc R . .
C35 C 0.6778(2) 0.46119(17) 0.58922(14) 0.0255(4) Uani 1 1 d . . .
H35 H 0.6044 0.4880 0.5569 0.031 Uiso 1 1 calc R . .
N41 N 0.32771(17) 0.15786(13) 0.61870(11) 0.0203(3) Uani 1 1 d . . .
C42 C 0.2098(2) 0.16555(17) 0.65590(14) 0.0241(4) Uani 1 1 d . . .
H42 H 0.1964 0.2256 0.6913 0.029 Uiso 1 1 calc R . .
N43 N 0.11343(18) 0.07718(15) 0.63653(12) 0.0259(4) Uani 1 1 d . . .
C43 C -0.0318(2) 0.0617(2) 0.66096(18) 0.0369(6) Uani 1 1 d . . .
H43A H -0.0321 0.0897 0.7201 0.055 Uiso 1 1 calc R . .
H43B H -0.0710 -0.0155 0.6562 0.055 Uiso 1 1 calc R . .
H43C H -0.0892 0.1006 0.6228 0.055 Uiso 1 1 calc R . .
C44 C 0.1689(2) 0.00944(18) 0.58281(16) 0.0305(5) Uani 1 1 d . . .
H44 H 0.1233 -0.0588 0.5581 0.037 Uiso 1 1 calc R . .
C45 C 0.3014(2) 0.05862(18) 0.57169(15) 0.0286(4) Uani 1 1 d . . .
H45 H 0.3654 0.0303 0.5377 0.034 Uiso 1 1 calc R . .
C1 C 0.9789(3) 0.2090(2) 0.17715(15) 0.0346(5) Uani 1 1 d . . .
H1 H 1.0756 0.2265 0.1577 0.041 Uiso 1 1 calc R . .
Cl11 Cl 0.90915(9) 0.07271(7) 0.14569(5) 0.0560(2) Uani 1 1 d . . .
Cl12 Cl 0.87138(8) 0.29681(7) 0.12955(5) 0.05098(18) Uani 1 1 d . . .
Cl13 Cl 0.99056(7) 0.22814(5) 0.28934(4) 0.03484(12) Uani 1 1 d . . .
C2 C 0.6428(3) 0.8921(2) 0.87693(15) 0.0331(5) Uani 1 1 d . . .
H2 H 0.6591 0.8155 0.8795 0.040 Uiso 1 1 calc R . .
Cl21 Cl 0.75140(9) 0.97111(10) 0.95907(6) 0.0742(3) Uani 1 1 d . . .
Cl22 Cl 0.68276(8) 0.93934(6) 0.77644(4) 0.04631(16) Uani 1 1 d . . .
Cl23 Cl 0.46444(7) 0.89698(5) 0.89208(4) 0.03729(13) Uani 1 1 d . . .
C3 C 0.0794(4) 0.3461(3) 0.9319(2) 0.0538(8) Uani 1 1 d . . .
H3 H 0.1063 0.3612 0.9946 0.065 Uiso 1 1 calc R . .
Cl31 Cl -0.05769(8) 0.41776(7) 0.90120(5) 0.05288(18) Uani 1 1 d . . .
Cl32 Cl 0.22688(11) 0.39274(14) 0.87618(7) 0.1033(5) Uani 1 1 d . . .
Cl33 Cl 0.0213(3) 0.20752(11) 0.91285(11) 0.1540(9) Uani 1 1 d . . .

loop_
_atom_site_aniso_label
_atom_site_aniso_U_11
_atom_site_aniso_U_22
_atom_site_aniso_U_33
_atom_site_aniso_U_23
_atom_site_aniso_U_13
_atom_site_aniso_U_12
Br1 0.02356(10) 0.02446(10) 0.02731(10) -0.00007(8) 0.00489(8) -0.00070(7)
Br2 0.04092(13) 0.02676(11) 0.03280(12) 0.00379(9) 0.00144(10) 0.00128(9)
Si1 0.0154(2) 0.0165(2) 0.0197(2) 0.00118(18) 0.00250(18) 0.00204(18)
Cl1 0.0195(2) 0.0196(2) 0.0276(2) 0.00033(17) 0.00293(17) 0.00568(16)
Cl2 0.0212(2) 0.0206(2) 0.0273(2) 0.00224(17) 0.00421(17) 0.00729(17)
N11 0.0221(8) 0.0190(8) 0.0203(8) 0.0022(6) 0.0045(6) 0.0032(6)
C12 0.0214(9) 0.0223(9) 0.0211(9) 0.0019(7) 0.0041(7) 0.0022(7)
N13 0.0273(9) 0.0270(9) 0.0204(8) 0.0025(7) 0.0043(7) 0.0062(7)
C13 0.0427(13) 0.0355(12) 0.0193(10) -0.0024(9) 0.0036(9) 0.0082(10)
C14 0.0457(14) 0.0274(11) 0.0269(11) 0.0094(9) 0.0085(10) 0.0083(10)
C15 0.0407(12) 0.0201(10) 0.0259(10) 0.0054(8) 0.0061(9) 0.0048(9)
N21 0.0153(7) 0.0212(8) 0.0207(8) 0.0003(6) 0.0009(6) 0.0023(6)
C22 0.0195(9) 0.0283(10) 0.0221(9) -0.0007(8) 0.0033(7) 0.0039(8)
N23 0.0233(8) 0.0331(10) 0.0204(8) -0.0015(7) 0.0038(7) 0.0041(7)
C23 0.0355(13) 0.0599(17) 0.0242(11) -0.0005(11) 0.0110(10) 0.0029(12)
C24 0.0237(10) 0.0325(11) 0.0225(10) -0.0026(8) -0.0028(8) 0.0076(8)
C25 0.0167(9) 0.0267(10) 0.0244(10) -0.0004(8) -0.0010(7) 0.0052(7)
N31 0.0166(7) 0.0187(7) 0.0206(8) 0.0023(6) 0.0010(6) 0.0018(6)
C32 0.0188(9) 0.0234(9) 0.0215(9) 0.0006(7) 0.0000(7) 0.0027(7)
N33 0.0166(8) 0.0252(9) 0.0260(8) -0.0034(7) 0.0010(6) 0.0000(6)
C33 0.0166(10) 0.0402(13) 0.0442(14) -0.0069(11) -0.0032(9) -0.0010(9)
C34 0.0248(10) 0.0230(10) 0.0327(11) 0.0040(8) 0.0019(8) -0.0026(8)
C35 0.0236(10) 0.0208(9) 0.0307(11) 0.0076(8) -0.0020(8) -0.0004(8)
N41 0.0183(8) 0.0178(7) 0.0241(8) -0.0004(6) 0.0038(6) 0.0007(6)
C42 0.0201(9) 0.0240(10) 0.0286(10) 0.0033(8) 0.0059(8) 0.0023(7)
N43 0.0185(8) 0.0244(9) 0.0342(10) 0.0081(7) 0.0044(7) -0.0008(7)
C43 0.0205(10) 0.0379(13) 0.0524(15) 0.0146(11) 0.0102(10) -0.0013(9)
C44 0.0291(11) 0.0217(10) 0.0379(12) -0.0006(9) 0.0022(9) -0.0036(8)
C45 0.0266(11) 0.0231(10) 0.0347(11) -0.0052(9) 0.0060(9) -0.0004(8)
C1 0.0290(12) 0.0463(14) 0.0275(11) 0.0011(10) 0.0002(9) 0.0050(10)
Cl11 0.0638(5) 0.0512(4) 0.0482(4) -0.0170(3) -0.0134(3) 0.0097(4)
Cl12 0.0473(4) 0.0610(4) 0.0451(4) 0.0182(3) -0.0055(3) 0.0113(3)
Cl13 0.0396(3) 0.0366(3) 0.0274(3) -0.0014(2) -0.0010(2) 0.0063(2)
C2 0.0358(12) 0.0355(12) 0.0300(11) 0.0021(9) 0.0069(9) 0.0100(10)
Cl21 0.0434(4) 0.1232(9) 0.0474(4) -0.0222(5) -0.0053(3) -0.0010(5)
Cl22 0.0516(4) 0.0527(4) 0.0375(3) 0.0090(3) 0.0202(3) 0.0072(3)
Cl23 0.0348(3) 0.0412(3) 0.0358(3) 0.0029(2) 0.0100(2) 0.0025(2)
C3 0.069(2) 0.062(2) 0.0360(15) 0.0044(13) 0.0045(14) 0.0285(17)
Cl31 0.0412(4) 0.0763(5) 0.0432(4) 0.0046(3) 0.0048(3) 0.0149(3)
Cl32 0.0511(5) 0.2213(16) 0.0544(5) 0.0351(7) 0.0100(4) 0.0635(7)
Cl33 0.299(3) 0.0536(7) 0.1125(12) -0.0070(7) 0.0090(14) 0.0460(11)

loop_
_atom_type_symbol
_atom_type_description
_atom_type_scat_dispersion_real
_atom_type_scat_dispersion_imag
_atom_type_scat_source
C C 0.0033 0.0016 'International Tables Vol C Tables 4.2.6.8 and 6.1.1.4'
H H 0.0000 0.0000 'International Tables Vol C Tables 4.2.6.8 and 6.1.1.4'
N N 0.0061 0.0033 'International Tables Vol C Tables 4.2.6.8 and 6.1.1.4'
Si Si 0.0817 0.0704 'International Tables Vol C Tables 4.2.6.8 and 6.1.1.4'
Cl Cl 0.1484 0.1585 'International Tables Vol C Tables 4.2.6.8 and 6.1.1.4'
Br Br -0.2901 2.4595 'International Tables Vol C Tables 4.2.6.8 and 6.1.1.4'

loop_
_geom_angle_atom_site_label_1
_geom_angle_atom_site_label_2
_geom_angle_atom_site_label_3
_geom_angle
_geom_angle_site_symmetry_1
_geom_angle_site_symmetry_3
_geom_angle_publ_flag
N21 Si1 N31 89.46(7) . . ?
N21 Si1 N41 88.97(7) . . ?
N31 Si1 N41 178.30(8) . . ?
N21 Si1 N11 178.85(8) . . ?
N31 Si1 N11 91.58(7) . . ?
N41 Si1 N11 90.00(8) . . ?
N21 Si1 Cl2 90.33(6) . . ?
N31 Si1 Cl2 90.36(6) . . ?
N41 Si1 Cl2 90.30(6) . . ?
N11 Si1 Cl2 89.19(6) . . ?
N21 Si1 Cl1 90.84(6) . . ?
N31 Si1 Cl1 88.96(6) . . ?
N41 Si1 Cl1 90.41(6) . . ?
N11 Si1 Cl1 89.65(6) . . ?
Cl2 Si1 Cl1 178.64(3) . . ?
C12 N11 C15 106.62(17) . . ?
C12 N11 Si1 127.54(14) . . ?
C15 N11 Si1 125.84(14) . . ?
N13 C12 N11 110.07(18) . . ?
C12 N13 C14 108.04(18) . . ?
C12 N13 C13 126.45(19) . . ?
C14 N13 C13 125.50(19) . . ?
C15 C14 N13 106.84(19) . . ?
C14 C15 N11 108.43(19) . . ?
C22 N21 C25 106.82(17) . . ?
C22 N21 Si1 125.79(14) . . ?
C25 N21 Si1 127.13(14) . . ?
N23 C22 N21 109.87(18) . . ?
C22 N23 C24 108.63(17) . . ?
C22 N23 C23 125.20(19) . . ?
C24 N23 C23 126.14(19) . . ?
C25 C24 N23 106.42(18) . . ?
C24 C25 N21 108.25(18) . . ?
C32 N31 C35 105.83(16) . . ?
C32 N31 Si1 128.33(14) . . ?
C35 N31 Si1 125.54(14) . . ?
N33 C32 N31 110.23(18) . . ?
C32 N33 C34 108.69(17) . . ?
C32 N33 C33 126.3(2) . . ?
C34 N33 C33 124.77(19) . . ?
C35 C34 N33 106.39(18) . . ?
C34 C35 N31 108.84(19) . . ?
C42 N41 C45 105.80(17) . . ?
C42 N41 Si1 127.20(14) . . ?
C45 N41 Si1 127.00(14) . . ?
N43 C42 N41 110.72(19) . . ?
C42 N43 C44 108.09(18) . . ?
C42 N43 C43 125.4(2) . . ?
C44 N43 C43 126.2(2) . . ?
C45 C44 N43 106.88(19) . . ?
C44 C45 N41 108.5(2) . . ?
Cl13 C1 Cl11 110.08(14) . . ?
Cl13 C1 Cl12 109.88(14) . . ?
Cl11 C1 Cl12 110.39(13) . . ?
Cl21 C2 Cl22 110.35(14) . . ?
Cl21 C2 Cl23 109.28(13) . . ?
Cl22 C2 Cl23 110.28(14) . . ?
Cl33 C3 Cl31 109.8(2) . . ?
Cl33 C3 Cl32 112.3(2) . . ?
Cl31 C3 Cl32 108.94(18) . . ?

loop_
_geom_bond_atom_site_label_1
_geom_bond_atom_site_label_2
_geom_bond_distance
_geom_bond_site_symmetry_2
_geom_bond_publ_flag
Si1 N21 1.8888(17) . ?
Si1 N31 1.9003(17) . ?
Si1 N41 1.9014(17) . ?
Si1 N11 1.9040(18) . ?
Si1 Cl2 2.2051(7) . ?
Si1 Cl1 2.2073(7) . ?
N11 C12 1.341(3) . ?
N11 C15 1.394(3) . ?
C12 N13 1.339(3) . ?
N13 C14 1.386(3) . ?
N13 C13 1.469(3) . ?
C14 C15 1.355(3) . ?
N21 C22 1.344(3) . ?
N21 C25 1.395(3) . ?
C22 N23 1.333(3) . ?
N23 C24 1.388(3) . ?
N23 C23 1.472(3) . ?
C24 C25 1.361(3) . ?
N31 C32 1.345(3) . ?
N31 C35 1.393(3) . ?
C32 N33 1.331(3) . ?
N33 C34 1.375(3) . ?
N33 C33 1.466(3) . ?
C34 C35 1.357(3) . ?
N41 C42 1.336(3) . ?
N41 C45 1.398(3) . ?
C42 N43 1.336(3) . ?
N43 C44 1.372(3) . ?
N43 C43 1.469(3) . ?
C44 C45 1.357(3) . ?
C1 Cl13 1.761(2) . ?
C1 Cl11 1.769(3) . ?
C1 Cl12 1.777(3) . ?
C2 Cl21 1.757(3) . ?
C2 Cl22 1.760(2) . ?
C2 Cl23 1.768(3) . ?
C3 Cl33 1.745(4) . ?
C3 Cl31 1.762(3) . ?
C3 Cl32 1.766(4) . ?

loop_
_geom_torsion_atom_site_label_1
_geom_torsion_atom_site_label_2
_geom_torsion_atom_site_label_3
_geom_torsion_atom_site_label_4
_geom_torsion
_geom_torsion_site_symmetry_1
_geom_torsion_site_symmetry_2
_geom_torsion_site_symmetry_3
_geom_torsion_site_symmetry_4
_geom_torsion_publ_flag
N21 Si1 N11 C12 -164(4) . . . . ?
N31 Si1 N11 C12 40.69(18) . . . . ?
N41 Si1 N11 C12 -138.68(18) . . . . ?
Cl2 Si1 N11 C12 131.02(17) . . . . ?
Cl1 Si1 N11 C12 -48.26(17) . . . . ?
N21 Si1 N11 C15 16(4) . . . . ?
N31 Si1 N11 C15 -139.79(18) . . . . ?
N41 Si1 N11 C15 40.84(19) . . . . ?
Cl2 Si1 N11 C15 -49.46(18) . . . . ?
Cl1 Si1 N11 C15 131.26(18) . . . . ?
C15 N11 C12 N13 0.0(2) . . . . ?
Si1 N11 C12 N13 179.56(14) . . . . ?
N11 C12 N13 C14 -0.2(2) . . . . ?
N11 C12 N13 C13 -179.3(2) . . . . ?
C12 N13 C14 C15 0.3(3) . . . . ?
C13 N13 C14 C15 179.5(2) . . . . ?
N13 C14 C15 N11 -0.3(3) . . . . ?
C12 N11 C15 C14 0.2(3) . . . . ?
Si1 N11 C15 C14 -179.38(16) . . . . ?
N31 Si1 N21 C22 39.78(18) . . . . ?
N41 Si1 N21 C22 -140.87(18) . . . . ?
N11 Si1 N21 C22 -116(4) . . . . ?
Cl2 Si1 N21 C22 -50.57(17) . . . . ?
Cl1 Si1 N21 C22 128.73(17) . . . . ?
N31 Si1 N21 C25 -133.62(17) . . . . ?
N41 Si1 N21 C25 45.73(17) . . . . ?
N11 Si1 N21 C25 71(4) . . . . ?
Cl2 Si1 N21 C25 136.03(16) . . . . ?
Cl1 Si1 N21 C25 -44.67(17) . . . . ?
C25 N21 C22 N23 0.9(2) . . . . ?
Si1 N21 C22 N23 -173.59(14) . . . . ?
N21 C22 N23 C24 -0.7(2) . . . . ?
N21 C22 N23 C23 177.6(2) . . . . ?
C22 N23 C24 C25 0.2(2) . . . . ?
C23 N23 C24 C25 -178.1(2) . . . . ?
N23 C24 C25 N21 0.3(2) . . . . ?
C22 N21 C25 C24 -0.8(2) . . . . ?
Si1 N21 C25 C24 173.66(15) . . . . ?
N21 Si1 N31 C32 -124.79(18) . . . . ?
N41 Si1 N31 C32 -147(3) . . . . ?
N11 Si1 N31 C32 54.74(18) . . . . ?
Cl2 Si1 N31 C32 -34.45(17) . . . . ?
Cl1 Si1 N31 C32 144.37(17) . . . . ?
N21 Si1 N31 C35 47.98(18) . . . . ?
N41 Si1 N31 C35 26(3) . . . . ?
N11 Si1 N31 C35 -132.49(18) . . . . ?
Cl2 Si1 N31 C35 138.31(17) . . . . ?
Cl1 Si1 N31 C35 -42.87(17) . . . . ?
C35 N31 C32 N33 0.7(2) . . . . ?
Si1 N31 C32 N33 174.58(14) . . . . ?
N31 C32 N33 C34 -1.2(2) . . . . ?
N31 C32 N33 C33 -176.1(2) . . . . ?
C32 N33 C34 C35 1.2(2) . . . . ?
C33 N33 C34 C35 176.2(2) . . . . ?
N33 C34 C35 N31 -0.8(3) . . . . ?
C32 N31 C35 C34 0.1(2) . . . . ?
Si1 N31 C35 C34 -174.01(15) . . . . ?
N21 Si1 N41 C42 -123.14(19) . . . . ?
N31 Si1 N41 C42 -101(3) . . . . ?
N11 Si1 N41 C42 57.34(19) . . . . ?
Cl2 Si1 N41 C42 146.53(18) . . . . ?
Cl1 Si1 N41 C42 -32.31(18) . . . . ?
N21 Si1 N41 C45 56.22(19) . . . . ?
N31 Si1 N41 C45 79(3) . . . . ?
N11 Si1 N41 C45 -123.30(19) . . . . ?
Cl2 Si1 N41 C45 -34.11(18) . . . . ?
Cl1 Si1 N41 C45 147.05(18) . . . . ?
C45 N41 C42 N43 1.2(2) . . . . ?
Si1 N41 C42 N43 -179.35(14) . . . . ?
N41 C42 N43 C44 -1.4(3) . . . . ?
N41 C42 N43 C43 -175.0(2) . . . . ?
C42 N43 C44 C45 1.0(3) . . . . ?
C43 N43 C44 C45 174.6(2) . . . . ?
N43 C44 C45 N41 -0.3(3) . . . . ?
C42 N41 C45 C44 -0.5(3) . . . . ?
Si1 N41 C45 C44 179.99(16) . . . . ?
